data_7156251
loop_
_publ_author_name
'Cao, Jun'
'Sun, Jing'
'Yan, Chao-Guo'

_publ_section_title
;
 Regioselective and diastereoselective synthesis of two functionalized
 1,5-methanoindeno[1,2-d]azocines via a three-component reaction.
;
_journal_issue 22
_journal_name_full 'Organic &amp; biomolecular chemistry'
_journal_page_first 4170
_journal_page_last 4175
_journal_paper_doi 10.1039/c8ob00144h
_journal_volume 16
_journal_year 2018
_chemical_formula_moiety 'C38 H31 N O5'
_chemical_formula_sum 'C38 H31 N O5'
_chemical_formula_weight 581.64
_space_group_crystal_system triclinic
_space_group_IT_number 2
_space_group_name_Hall '-P 1'
_space_group_name_H-M_alt 'P -1'
_symmetry_space_group_name_Hall '-P 1'
_symmetry_space_group_name_H-M 'P -1'
_atom_sites_solution_hydrogens geom
_audit_creation_method SHELXL-2014/7
_cell_angle_alpha 69.6950(10)
_cell_angle_beta 86.7670(10)
_cell_angle_gamma 88.2990(10)
_cell_formula_units_Z 4
_cell_length_a 12.6224(6)
_cell_length_b 13.4198(5)
_cell_length_c 18.6280(7)
_cell_measurement_reflns_used 9611
_cell_measurement_temperature 293(2)
_cell_measurement_theta_max 26.16
_cell_measurement_theta_min 2.24
_cell_volume 2954.4(2)
_computing_structure_refinement 'SHELXL-2014/7 (Sheldrick, 2014)'
_diffrn_ambient_temperature 293(2)
_diffrn_measured_fraction_theta_full 0.998
_diffrn_measured_fraction_theta_max 0.998
_diffrn_measurement_device_type 'CCD area detector'
_diffrn_measurement_method 'phi and omega scans'
_diffrn_radiation_source 'fine-focus sealed tube'
_diffrn_radiation_type MoK\a
_diffrn_radiation_wavelength 0.71073
_diffrn_reflns_av_R_equivalents 0.0608
_diffrn_reflns_av_unetI/netI 0.0828
_diffrn_reflns_Laue_measured_fraction_full 0.998
_diffrn_reflns_Laue_measured_fraction_max 0.998
_diffrn_reflns_limit_h_max 15
_diffrn_reflns_limit_h_min -15
_diffrn_reflns_limit_k_max 16
_diffrn_reflns_limit_k_min -16
_diffrn_reflns_limit_l_max 21
_diffrn_reflns_limit_l_min -22
_diffrn_reflns_number 41997
_diffrn_reflns_point_group_measured_fraction_full 0.998
_diffrn_reflns_point_group_measured_fraction_max 0.998
_diffrn_reflns_theta_full 25.242
_diffrn_reflns_theta_max 26.000
_diffrn_reflns_theta_min 1.167
_exptl_absorpt_coefficient_mu 0.086
_exptl_absorpt_correction_T_max 0.983
_exptl_absorpt_correction_T_min 0.976
_exptl_absorpt_correction_type multi-scan
_exptl_absorpt_process_details sadabs
_exptl_crystal_colour colorless
_exptl_crystal_density_diffrn 1.308
_exptl_crystal_description block
_exptl_crystal_F_000 1224
_exptl_crystal_size_max 0.280
_exptl_crystal_size_mid 0.260
_exptl_crystal_size_min 0.200
_refine_diff_density_max 1.550
_refine_diff_density_min -0.502
_refine_diff_density_rms 0.125
_refine_ls_extinction_method none
_refine_ls_goodness_of_fit_ref 1.083
_refine_ls_hydrogen_treatment constr
_refine_ls_matrix_type full
_refine_ls_number_parameters 797
_refine_ls_number_reflns 11596
_refine_ls_number_restraints 0
_refine_ls_restrained_S_all 1.083
_refine_ls_R_factor_all 0.2026
_refine_ls_R_factor_gt 0.1272
_refine_ls_shift/su_max 0.000
_refine_ls_shift/su_mean 0.000
_refine_ls_structure_factor_coef Fsqd
_refine_ls_weighting_details 'w=1/[\s^2^(Fo^2^)+(0.2000P)^2^+3.5000P] where P=(Fo^2^+2Fc^2^)/3'
_refine_ls_weighting_scheme calc
_refine_ls_wR_factor_gt 0.3182
_refine_ls_wR_factor_ref 0.3784
_reflns_Friedel_coverage 0.000
_reflns_number_gt 6037
_reflns_number_total 11596
_reflns_threshold_expression 'I > 2\s(I)'
_cod_data_source_file c8ob00144h2.cif
_cod_data_source_block 1c
_cod_depositor_comments 'Adding full bibliography for 7156250--7156259.cif.'
_cod_database_code 7156251
_shelx_shelxl_version_number 2014/7
_shelx_space_group_comment
;
The symmetry employed for this shelxl refinement is uniquely defined
by the following loop, which should always be used as a source of
symmetry information in preference to the above space-group names.
They are only intended as comments.
;
_shelx_estimated_absorpt_t_min 0.976
_shelx_estimated_absorpt_t_max 0.983

loop_
_space_group_symop_operation_xyz
'x, y, z'
'-x, -y, -z'

loop_
_atom_site_label
_atom_site_type_symbol
_atom_site_fract_x
_atom_site_fract_y
_atom_site_fract_z
_atom_site_U_iso_or_equiv
_atom_site_adp_type
_atom_site_occupancy
_atom_site_site_symmetry_order
_atom_site_calc_flag
_atom_site_refinement_flags_posn
_atom_site_refinement_flags_adp
C1 C 0.3510(4) 0.3059(4) 0.4908(3) 0.0424(12) Uani 1 1 d . .
C2 C 0.2439(4) 0.3283(4) 0.4598(3) 0.0364(11) Uani 1 1 d . .
C3 C 0.1538(4) 0.3661(4) 0.4884(3) 0.0469(13) Uani 1 1 d . .
H3 H 0.1537 0.3780 0.5346 0.056 Uiso 1 1 calc R U
C4 C 0.0644(4) 0.3854(5) 0.4464(4) 0.0612(16) Uani 1 1 d . .
H4 H 0.0037 0.4129 0.4637 0.073 Uiso 1 1 calc R U
C5 C 0.0636(4) 0.3646(5) 0.3787(4) 0.0633(17) Uani 1 1 d . .
H5 H 0.0020 0.3775 0.3516 0.076 Uiso 1 1 calc R U
C6 C 0.1529(4) 0.3248(5) 0.3507(3) 0.0536(14) Uani 1 1 d . .
H6 H 0.1516 0.3093 0.3058 0.064 Uiso 1 1 calc R U
C7 C 0.2435(4) 0.3088(4) 0.3911(3) 0.0372(11) Uani 1 1 d . .
C8 C 0.3514(4) 0.2764(4) 0.3717(3) 0.0371(11) Uani 1 1 d . .
C9 C 0.4208(3) 0.2781(4) 0.4328(2) 0.0337(11) Uani 1 1 d . .
C10 C 0.6775(3) 0.3369(3) 0.3413(2) 0.0298(10) Uani 1 1 d . .
C11 C 0.6310(4) 0.4447(4) 0.2948(2) 0.0363(11) Uani 1 1 d . .
C12 C 0.5537(4) 0.4683(4) 0.2426(3) 0.0469(13) Uani 1 1 d . .
H12 H 0.5163 0.4147 0.2345 0.056 Uiso 1 1 calc R U
C13 C 0.5327(5) 0.5754(5) 0.2018(3) 0.0660(19) Uani 1 1 d . .
H13 H 0.4816 0.5930 0.1652 0.079 Uiso 1 1 calc R U
C14 C 0.5855(7) 0.6549(5) 0.2145(4) 0.076(2) Uani 1 1 d . .
H14 H 0.5681 0.7254 0.1877 0.091 Uiso 1 1 calc R U
C15 C 0.6636(6) 0.6318(4) 0.2659(3) 0.072(2) Uani 1 1 d . .
H15 H 0.7011 0.6857 0.2734 0.086 Uiso 1 1 calc R U
C16 C 0.6854(4) 0.5254(4) 0.3069(3) 0.0439(13) Uani 1 1 d . .
C17 C 0.7648(4) 0.4791(4) 0.3641(3) 0.0457(13) Uani 1 1 d . .
C18 C 0.7364(4) 0.3633(4) 0.4030(2) 0.0339(11) Uani 1 1 d . .
H18 H 0.8006 0.3193 0.4163 0.041 Uiso 1 1 calc R U
C19 C 0.6651(4) 0.3528(4) 0.4761(2) 0.0352(11) Uani 1 1 d . .
H19 H 0.6186 0.4157 0.4625 0.042 Uiso 1 1 calc R U
C20 C 0.7284(5) 0.3560(4) 0.5441(3) 0.0471(14) Uani 1 1 d . .
C21 C 0.6831(5) 0.4021(4) 0.5943(3) 0.0527(14) Uani 1 1 d . .
H21 H 0.6158 0.4328 0.5867 0.063 Uiso 1 1 calc R U
C22 C 0.7412(5) 0.4022(4) 0.6586(3) 0.0496(14) Uani 1 1 d . .
C23 C 0.7361(7) 0.4413(7) 0.7744(4) 0.109(3) Uani 1 1 d . .
H23A H 0.7414 0.3680 0.8064 0.163 Uiso 1 1 calc R U
H23B H 0.6930 0.4793 0.8007 0.163 Uiso 1 1 calc R U
H23C H 0.8057 0.4715 0.7631 0.163 Uiso 1 1 calc R U
C24 C 0.8380(6) 0.3567(7) 0.6689(4) 0.096(2) Uani 1 1 d . .
H24 H 0.8707 0.3536 0.7131 0.115 Uiso 1 1 calc R U
C25 C 0.8916(8) 0.3154(7) 0.6223(4) 0.106(3) Uani 1 1 d . .
H25 H 0.9615 0.2917 0.6286 0.127 Uiso 1 1 calc R U
C26 C 0.8278(5) 0.3114(6) 0.5593(4) 0.073(2) Uani 1 1 d . .
H26 H 0.8570 0.2762 0.5277 0.088 Uiso 1 1 calc R U
C27 C 0.6511(4) 0.1361(4) 0.4029(3) 0.0397(11) Uani 1 1 d . .
H27A H 0.5978 0.0811 0.4198 0.048 Uiso 1 1 calc R U
H27B H 0.6960 0.1238 0.3627 0.048 Uiso 1 1 calc R U
C28 C 0.5966(3) 0.2456(3) 0.3712(2) 0.0298(10) Uani 1 1 d . .
H28 H 0.5530 0.2467 0.3289 0.036 Uiso 1 1 calc R U
C29 C 0.5257(4) 0.2605(3) 0.4341(2) 0.0325(10) Uani 1 1 d . .
C30 C 0.5910(3) 0.2556(4) 0.5013(2) 0.0343(11) Uani 1 1 d . .
H30 H 0.5426 0.2599 0.5431 0.041 Uiso 1 1 calc R U
C31 C 0.6488(4) 0.1473(4) 0.5283(3) 0.0446(12) Uani 1 1 d . .
H31A H 0.6929 0.1435 0.5702 0.053 Uiso 1 1 calc R U
H31B H 0.5969 0.0911 0.5473 0.053 Uiso 1 1 calc R U
C32 C 0.7740(5) 0.0302(5) 0.4949(3) 0.0652(17) Uani 1 1 d . .
H32A H 0.7249 -0.0283 0.5077 0.078 Uiso 1 1 calc R U
H32B H 0.8078 0.0261 0.5414 0.078 Uiso 1 1 calc R U
C33 C 0.8579(5) 0.0187(4) 0.4369(3) 0.0577(16) Uani 1 1 d . .
C34 C 0.9324(6) 0.0914(7) 0.4030(5) 0.096(3) Uani 1 1 d . .
H34 H 0.9320 0.1537 0.4143 0.115 Uiso 1 1 calc R U
C35 C 1.0097(6) 0.0771(7) 0.3521(5) 0.103(3) Uani 1 1 d . .
H35 H 1.0599 0.1298 0.3305 0.123 Uiso 1 1 calc R U
C36 C 1.0150(8) -0.0080(8) 0.3328(5) 0.107(3) Uani 1 1 d . .
H36 H 1.0689 -0.0185 0.2999 0.129 Uiso 1 1 calc R U
C37 C 0.9372(13) -0.0798(8) 0.3637(7) 0.178(7) Uani 1 1 d . .
H37 H 0.9371 -0.1400 0.3498 0.213 Uiso 1 1 calc R U
C38 C 0.8564(9) -0.0685(6) 0.4158(5) 0.133(4) Uani 1 1 d . .
H38 H 0.8036 -0.1191 0.4350 0.159 Uiso 1 1 calc R U
C39 C 0.6589(4) 0.2126(4) 0.0087(3) 0.0402(12) Uani 1 1 d . .
C40 C 0.7642(4) 0.1813(4) 0.0409(3) 0.0373(11) Uani 1 1 d . .
C41 C 0.8518(4) 0.1413(4) 0.0106(3) 0.0442(12) Uani 1 1 d . .
H41 H 0.8506 0.1326 -0.0367 0.053 Uiso 1 1 calc R U
C42 C 0.9406(4) 0.1150(4) 0.0536(4) 0.0544(15) Uani 1 1 d . .
H42 H 0.9998 0.0864 0.0355 0.065 Uiso 1 1 calc R U
C43 C 0.9433(4) 0.1303(5) 0.1232(4) 0.0549(15) Uani 1 1 d . .
H43 H 1.0052 0.1139 0.1500 0.066 Uiso 1 1 calc R U
C44 C 0.8564(4) 0.1692(4) 0.1540(3) 0.0500(13) Uani 1 1 d . .
H44 H 0.8581 0.1780 0.2013 0.060 Uiso 1 1 calc R U
C45 C 0.7667(4) 0.1947(4) 0.1117(3) 0.0366(11) Uani 1 1 d . .
C46 C 0.6621(4) 0.2324(4) 0.1317(3) 0.0373(11) Uani 1 1 d . .
C47 C 0.5903(4) 0.2369(4) 0.0699(3) 0.0357(11) Uani 1 1 d . .
C48 C 0.3405(3) 0.1613(3) 0.1679(2) 0.0314(10) Uani 1 1 d . .
C49 C 0.3985(4) 0.0575(4) 0.2135(2) 0.0392(12) Uani 1 1 d . .
C50 C 0.4788(4) 0.0415(4) 0.2639(3) 0.0471(13) Uani 1 1 d . .
H50 H 0.5097 0.0984 0.2720 0.057 Uiso 1 1 calc R U
C51 C 0.5124(6) -0.0630(5) 0.3022(3) 0.0688(19) Uani 1 1 d . .
H51 H 0.5670 -0.0753 0.3359 0.083 Uiso 1 1 calc R U
C52 C 0.4668(6) -0.1468(5) 0.2913(3) 0.071(2) Uani 1 1 d . .
H52 H 0.4914 -0.2153 0.3171 0.085 Uiso 1 1 calc R U
C53 C 0.3849(6) -0.1326(4) 0.2428(3) 0.069(2) Uani 1 1 d . .
H53 H 0.3534 -0.1905 0.2365 0.083 Uiso 1 1 calc R U
C54 C 0.3501(5) -0.0284(4) 0.2031(3) 0.0470(13) Uani 1 1 d . .
C55 C 0.2659(5) 0.0117(4) 0.1475(3) 0.0500(14) Uani 1 1 d . .
C56 C 0.2848(4) 0.1303(3) 0.1075(3) 0.0337(11) Uani 1 1 d . .
H56 H 0.2176 0.1693 0.0946 0.040 Uiso 1 1 calc R U
C57 C 0.3563(3) 0.1436(3) 0.0351(2) 0.0320(10) Uani 1 1 d . .
H57 H 0.4109 0.0879 0.0512 0.038 Uiso 1 1 calc R U
C58 C 0.3063(4) 0.1261(4) -0.0297(3) 0.0371(11) Uani 1 1 d . .
C59 C 0.2060(4) 0.1601(4) -0.0492(3) 0.0476(13) Uani 1 1 d . .
H59 H 0.1650 0.1926 -0.0202 0.057 Uiso 1 1 calc R U
C60 C 0.1644(4) 0.1460(5) -0.1136(3) 0.0572(15) Uani 1 1 d . .
C61 C 0.0204(6) 0.1819(7) -0.1952(5) 0.111(3) Uani 1 1 d . .
H61A H 0.0599 0.2304 -0.2380 0.166 Uiso 1 1 calc R U
H61B H -0.0524 0.2050 -0.1958 0.166 Uiso 1 1 calc R U
H61C H 0.0243 0.1121 -0.1985 0.166 Uiso 1 1 calc R U
C62 C 0.2279(5) 0.0990(4) -0.1566(3) 0.0479(14) Uani 1 1 d . .
H62 H 0.2025 0.0931 -0.2009 0.058 Uiso 1 1 calc R U
C63 C 0.3251(5) 0.0623(5) -0.1352(3) 0.0579(15) Uani 1 1 d . .
H63 H 0.3653 0.0277 -0.1630 0.069 Uiso 1 1 calc R U
C64 C 0.3653(4) 0.0755(4) -0.0730(3) 0.0486(13) Uani 1 1 d . .
H64 H 0.4333 0.0503 -0.0591 0.058 Uiso 1 1 calc R U
C65 C 0.3494(4) 0.3502(4) -0.0193(3) 0.0392(11) Uani 1 1 d . .
H65A H 0.3950 0.4113 -0.0414 0.047 Uiso 1 1 calc R U
H65B H 0.3038 0.3473 -0.0587 0.047 Uiso 1 1 calc R U
C66 C 0.4176(3) 0.2498(3) 0.0061(2) 0.0329(10) Uani 1 1 d . .
H66 H 0.4655 0.2499 -0.0372 0.039 Uiso 1 1 calc R U
C67 C 0.4832(3) 0.2495(3) 0.0703(2) 0.0299(10) Uani 1 1 d . .
C68 C 0.4135(3) 0.2593(3) 0.1358(2) 0.0313(10) Uani 1 1 d . .
H68 H 0.4582 0.2623 0.1764 0.038 Uiso 1 1 calc R U
C69 C 0.3489(4) 0.3633(4) 0.1059(3) 0.0367(11) Uani 1 1 d . .
H69A H 0.3037 0.3714 0.1475 0.044 Uiso 1 1 calc R U
H69B H 0.3968 0.4230 0.0878 0.044 Uiso 1 1 calc R U
C70 C 0.2173(4) 0.4604(4) 0.0170(3) 0.0516(14) Uani 1 1 d . .
H70A H 0.1862 0.4631 -0.0301 0.062 Uiso 1 1 calc R U
H70B H 0.2626 0.5218 0.0049 0.062 Uiso 1 1 calc R U
C71 C 0.1298(4) 0.4692(4) 0.0722(3) 0.0428(12) Uani 1 1 d . .
C72 C 0.0805(5) 0.3824(5) 0.1264(4) 0.0693(18) Uani 1 1 d . .
H72 H 0.1048 0.3144 0.1310 0.083 Uiso 1 1 calc R U
C73 C -0.0030(5) 0.3940(6) 0.1734(4) 0.0725(19) Uani 1 1 d . .
H73 H -0.0346 0.3340 0.2088 0.087 Uiso 1 1 calc R U
C74 C -0.0401(5) 0.4920(6) 0.1688(4) 0.0737(19) Uani 1 1 d . .
H74 H -0.0972 0.4996 0.2003 0.088 Uiso 1 1 calc R U
C75 C 0.0071(7) 0.5768(6) 0.1182(6) 0.101(3) Uani 1 1 d . .
H75 H -0.0169 0.6443 0.1150 0.121 Uiso 1 1 calc R U
C76 C 0.0912(6) 0.5662(5) 0.0703(4) 0.081(2) Uani 1 1 d . .
H76 H 0.1226 0.6271 0.0357 0.097 Uiso 1 1 calc R U
N1 N 0.7149(3) 0.1306(3) 0.4667(2) 0.0419(10) Uani 1 1 d . .
N2 N 0.2839(3) 0.3637(3) 0.0440(2) 0.0357(9) Uani 1 1 d . .
O1 O 0.3744(3) 0.3106(4) 0.5519(2) 0.0814(15) Uani 1 1 d . .
O2 O 0.3745(3) 0.2503(3) 0.3160(2) 0.0546(10) Uani 1 1 d . .
O3 O 0.7599(2) 0.3111(3) 0.29439(18) 0.0373(8) Uani 1 1 d . .
H3A H 0.7334 0.2961 0.2603 0.056 Uiso 1 1 calc R U
O4 O 0.8385(3) 0.5250(3) 0.3780(2) 0.0658(12) Uani 1 1 d . .
O5 O 0.6880(4) 0.4492(4) 0.7032(3) 0.0878(15) Uani 1 1 d . .
O6 O 0.6356(3) 0.2177(4) -0.0544(2) 0.0726(13) Uani 1 1 d . .
O7 O 0.6405(3) 0.2572(3) 0.1876(2) 0.0559(10) Uani 1 1 d . .
O8 O 0.2571(2) 0.1811(3) 0.21687(18) 0.0384(8) Uani 1 1 d . .
H8 H 0.2826 0.1888 0.2541 0.058 Uiso 1 1 calc R U
O9 O 0.1946(4) -0.0390(3) 0.1351(2) 0.0741(13) Uani 1 1 d . .
O10 O 0.0647(4) 0.1794(4) -0.1246(3) 0.0804(14) Uani 1 1 d . .

loop_
_atom_site_aniso_label
_atom_site_aniso_U_11
_atom_site_aniso_U_22
_atom_site_aniso_U_33
_atom_site_aniso_U_23
_atom_site_aniso_U_13
_atom_site_aniso_U_12
C1 0.037(3) 0.065(3) 0.029(3) -0.022(2) 0.003(2) 0.002(2)
C2 0.036(3) 0.041(3) 0.033(3) -0.014(2) 0.005(2) -0.003(2)
C3 0.040(3) 0.062(3) 0.048(3) -0.033(3) 0.001(2) 0.003(2)
C4 0.037(3) 0.080(4) 0.080(4) -0.046(4) 0.005(3) 0.008(3)
C5 0.035(3) 0.095(5) 0.068(4) -0.039(4) -0.007(3) 0.008(3)
C6 0.036(3) 0.080(4) 0.059(3) -0.041(3) -0.004(3) 0.000(3)
C7 0.030(2) 0.045(3) 0.040(3) -0.020(2) 0.003(2) -0.001(2)
C8 0.034(3) 0.047(3) 0.034(3) -0.018(2) 0.005(2) -0.002(2)
C9 0.029(2) 0.050(3) 0.022(2) -0.013(2) -0.0012(19) 0.002(2)
C10 0.029(2) 0.032(2) 0.029(2) -0.0135(19) 0.0100(18) 0.0022(19)
C11 0.044(3) 0.037(3) 0.025(2) -0.010(2) 0.008(2) 0.004(2)
C12 0.055(3) 0.046(3) 0.033(3) -0.008(2) 0.006(2) 0.009(3)
C13 0.083(5) 0.068(4) 0.030(3) 0.001(3) 0.005(3) 0.027(4)
C14 0.138(7) 0.040(4) 0.042(4) -0.007(3) 0.008(4) 0.021(4)
C15 0.126(6) 0.040(3) 0.046(4) -0.013(3) 0.026(4) -0.010(4)
C16 0.065(3) 0.032(3) 0.035(3) -0.014(2) 0.013(3) -0.002(2)
C17 0.057(3) 0.054(3) 0.036(3) -0.030(2) 0.015(2) -0.011(3)
C18 0.034(2) 0.040(3) 0.032(2) -0.018(2) 0.006(2) 0.000(2)
C19 0.039(3) 0.035(3) 0.031(2) -0.012(2) 0.003(2) 0.008(2)
C20 0.074(4) 0.044(3) 0.030(3) -0.021(2) 0.011(3) -0.017(3)
C21 0.060(4) 0.054(3) 0.046(3) -0.021(3) 0.010(3) -0.014(3)
C22 0.083(4) 0.051(3) 0.026(3) -0.027(2) 0.005(3) -0.011(3)
C23 0.116(7) 0.173(9) 0.064(5) -0.072(5) -0.019(4) -0.013(6)
C24 0.079(5) 0.127(7) 0.077(5) -0.027(5) -0.032(4) 0.011(5)
C25 0.158(8) 0.123(7) 0.048(4) -0.047(4) -0.009(5) 0.043(6)
C26 0.054(4) 0.122(6) 0.056(4) -0.047(4) -0.016(3) 0.019(4)
C27 0.049(3) 0.035(3) 0.038(3) -0.016(2) 0.001(2) 0.003(2)
C28 0.031(2) 0.033(2) 0.027(2) -0.0118(19) -0.0002(19) -0.0010(19)
C29 0.038(3) 0.034(3) 0.022(2) -0.0075(19) 0.0050(19) -0.001(2)
C30 0.032(2) 0.044(3) 0.025(2) -0.010(2) 0.0016(19) 0.001(2)
C31 0.053(3) 0.046(3) 0.032(3) -0.008(2) -0.006(2) 0.002(2)
C32 0.084(4) 0.045(3) 0.060(4) -0.010(3) -0.014(3) 0.020(3)
C33 0.078(4) 0.043(3) 0.054(3) -0.020(3) -0.022(3) 0.035(3)
C34 0.064(5) 0.092(6) 0.162(8) -0.084(6) 0.006(5) 0.004(4)
C35 0.060(5) 0.124(7) 0.148(8) -0.079(7) 0.004(5) 0.012(4)
C36 0.142(8) 0.100(7) 0.075(5) -0.031(5) 0.009(5) 0.054(6)
C37 0.301(18) 0.079(7) 0.151(10) -0.054(7) 0.073(11) 0.046(9)
C38 0.227(12) 0.046(4) 0.119(7) -0.032(5) 0.065(8) 0.000(6)
C39 0.032(3) 0.060(3) 0.029(3) -0.017(2) 0.005(2) 0.001(2)
C40 0.036(3) 0.035(3) 0.039(3) -0.013(2) 0.010(2) -0.008(2)
C41 0.035(3) 0.050(3) 0.050(3) -0.023(2) 0.014(2) -0.003(2)
C42 0.031(3) 0.059(4) 0.079(4) -0.033(3) 0.011(3) 0.002(2)
C43 0.028(3) 0.068(4) 0.074(4) -0.031(3) -0.006(3) 0.000(3)
C44 0.037(3) 0.067(4) 0.055(3) -0.033(3) -0.005(3) -0.005(3)
C45 0.032(2) 0.040(3) 0.042(3) -0.020(2) 0.002(2) -0.008(2)
C46 0.030(2) 0.050(3) 0.036(3) -0.022(2) 0.006(2) -0.006(2)
C47 0.034(3) 0.047(3) 0.028(2) -0.015(2) 0.003(2) -0.002(2)
C48 0.034(2) 0.034(2) 0.030(2) -0.017(2) 0.0093(19) -0.001(2)
C49 0.054(3) 0.039(3) 0.025(2) -0.014(2) 0.018(2) 0.001(2)
C50 0.059(3) 0.056(3) 0.023(2) -0.012(2) 0.002(2) 0.015(3)
C51 0.102(5) 0.065(4) 0.030(3) -0.009(3) 0.008(3) 0.028(4)
C52 0.116(6) 0.055(4) 0.029(3) -0.003(3) 0.010(3) 0.022(4)
C53 0.119(6) 0.036(3) 0.047(4) -0.012(3) 0.028(4) -0.009(3)
C54 0.067(4) 0.038(3) 0.032(3) -0.010(2) 0.016(3) -0.006(3)
C55 0.070(4) 0.043(3) 0.044(3) -0.026(3) 0.027(3) -0.024(3)
C56 0.034(2) 0.035(3) 0.036(3) -0.018(2) 0.010(2) -0.006(2)
C57 0.034(2) 0.032(2) 0.030(2) -0.0121(19) 0.0044(19) 0.0002(19)
C58 0.042(3) 0.039(3) 0.033(3) -0.017(2) 0.010(2) -0.013(2)
C59 0.061(4) 0.056(3) 0.034(3) -0.026(2) 0.000(3) -0.009(3)
C60 0.046(3) 0.062(4) 0.066(4) -0.025(3) -0.007(3) -0.001(3)
C61 0.096(6) 0.139(8) 0.102(6) -0.041(5) -0.063(5) 0.017(5)
C62 0.082(4) 0.040(3) 0.028(3) -0.018(2) -0.005(3) -0.008(3)
C63 0.069(4) 0.061(4) 0.050(3) -0.029(3) 0.014(3) -0.007(3)
C64 0.059(3) 0.050(3) 0.045(3) -0.028(3) 0.013(3) -0.011(3)
C65 0.046(3) 0.038(3) 0.032(3) -0.011(2) 0.000(2) -0.004(2)
C66 0.033(2) 0.039(3) 0.026(2) -0.012(2) 0.0043(19) -0.001(2)
C67 0.032(2) 0.032(2) 0.026(2) -0.0096(19) 0.0031(19) -0.0020(19)
C68 0.033(2) 0.035(3) 0.026(2) -0.0125(19) 0.0041(19) -0.0031(19)
C69 0.042(3) 0.034(3) 0.038(3) -0.018(2) 0.002(2) -0.001(2)
C70 0.056(3) 0.040(3) 0.054(3) -0.010(3) -0.007(3) 0.007(3)
C71 0.047(3) 0.033(3) 0.051(3) -0.018(2) -0.014(2) 0.012(2)
C72 0.062(4) 0.054(4) 0.103(5) -0.044(4) 0.016(4) -0.001(3)
C73 0.055(4) 0.074(5) 0.099(5) -0.046(4) 0.013(4) -0.011(3)
C74 0.060(4) 0.096(6) 0.069(4) -0.036(4) -0.004(3) 0.022(4)
C75 0.112(7) 0.066(5) 0.131(7) -0.048(5) 0.019(6) 0.028(5)
C76 0.097(5) 0.043(4) 0.095(5) -0.017(3) 0.016(4) 0.011(3)
N1 0.050(3) 0.035(2) 0.039(2) -0.0115(18) -0.005(2) 0.0133(19)
N2 0.038(2) 0.035(2) 0.036(2) -0.0153(17) -0.0037(18) 0.0056(17)
O1 0.052(2) 0.164(5) 0.044(2) -0.059(3) -0.0103(19) 0.033(3)
O2 0.040(2) 0.096(3) 0.045(2) -0.047(2) 0.0016(17) -0.0008(19)
O3 0.0320(17) 0.051(2) 0.0373(19) -0.0278(16) 0.0099(14) -0.0009(15)
O4 0.069(3) 0.068(3) 0.073(3) -0.040(2) 0.011(2) -0.031(2)
O5 0.086(3) 0.132(4) 0.067(3) -0.061(3) -0.016(3) 0.002(3)
O6 0.050(2) 0.140(4) 0.034(2) -0.040(2) 0.0014(18) 0.020(2)
O7 0.040(2) 0.096(3) 0.051(2) -0.051(2) -0.0004(17) -0.0020(19)
O8 0.0366(18) 0.049(2) 0.0362(19) -0.0249(16) 0.0144(14) -0.0040(15)
O9 0.092(3) 0.067(3) 0.071(3) -0.033(2) 0.015(2) -0.043(3)
O10 0.069(3) 0.108(4) 0.076(3) -0.045(3) -0.026(2) 0.021(3)

loop_
_atom_type_symbol
_atom_type_description
_atom_type_scat_dispersion_real
_atom_type_scat_dispersion_imag
_atom_type_scat_source
C C 0.0033 0.0016 'International Tables Vol C Tables 4.2.6.8 and 6.1.1.4'
H H 0.0000 0.0000 'International Tables Vol C Tables 4.2.6.8 and 6.1.1.4'
N N 0.0061 0.0033 'International Tables Vol C Tables 4.2.6.8 and 6.1.1.4'
O O 0.0106 0.0060 'International Tables Vol C Tables 4.2.6.8 and 6.1.1.4'

loop_
_geom_angle_atom_site_label_1
_geom_angle_atom_site_label_2
_geom_angle_atom_site_label_3
_geom_angle
O1 C1 C2 124.8(4)
O1 C1 C9 128.3(4)
C2 C1 C9 106.9(4)
C3 C2 C7 120.9(4)
C3 C2 C1 129.4(4)
C7 C2 C1 109.6(4)
C4 C3 C2 118.2(5)
C4 C3 H3 120.9
C2 C3 H3 120.9
C3 C4 C5 120.9(5)
C3 C4 H4 119.6
C5 C4 H4 119.6
C4 C5 C6 121.2(5)
C4 C5 H5 119.4
C6 C5 H5 119.4
C7 C6 C5 118.1(5)
C7 C6 H6 121.0
C5 C6 H6 121.0
C6 C7 C2 120.7(4)
C6 C7 C8 129.7(4)
C2 C7 C8 109.5(4)
O2 C8 C7 124.3(4)
O2 C8 C9 128.3(4)
C7 C8 C9 107.3(4)
C29 C9 C8 126.1(4)
C29 C9 C1 127.4(4)
C8 C9 C1 106.5(4)
O3 C10 C11 107.6(3)
O3 C10 C18 104.8(3)
C11 C10 C18 102.2(3)
O3 C10 C28 110.1(3)
C11 C10 C28 115.1(4)
C18 C10 C28 116.2(3)
C12 C11 C16 120.5(5)
C12 C11 C10 129.3(4)
C16 C11 C10 110.0(4)
C11 C12 C13 117.9(6)
C11 C12 H12 121.0
C13 C12 H12 121.0
C14 C13 C12 121.5(6)
C14 C13 H13 119.2
C12 C13 H13 119.2
C15 C14 C13 120.7(6)
C15 C14 H14 119.6
C13 C14 H14 119.6
C14 C15 C16 118.3(6)
C14 C15 H15 120.9
C16 C15 H15 120.9
C11 C16 C15 121.0(6)
C11 C16 C17 109.6(4)
C15 C16 C17 129.4(5)
O4 C17 C16 126.8(5)
O4 C17 C18 126.8(5)
C16 C17 C18 106.4(4)
C17 C18 C10 103.5(4)
C17 C18 C19 108.2(3)
C10 C18 C19 113.1(4)
C17 C18 H18 110.6
C10 C18 H18 110.6
C19 C18 H18 110.6
C20 C19 C30 110.9(4)
C20 C19 C18 113.3(4)
C30 C19 C18 113.6(4)
C20 C19 H19 106.1
C30 C19 H19 106.1
C18 C19 H19 106.1
C26 C20 C21 117.1(5)
C26 C20 C19 123.3(4)
C21 C20 C19 119.6(5)
C20 C21 C22 119.4(5)
C20 C21 H21 120.3
C22 C21 H21 120.3
C24 C22 O5 127.2(6)
C24 C22 C21 119.4(5)
O5 C22 C21 113.4(5)
O5 C23 H23A 109.5
O5 C23 H23B 109.5
H23A C23 H23B 109.5
O5 C23 H23C 109.5
H23A C23 H23C 109.5
H23B C23 H23C 109.5
C25 C24 C22 126.5(7)
C25 C24 H24 116.8
C22 C24 H24 116.8
C24 C25 C26 112.6(8)
C24 C25 H25 123.7
C26 C25 H25 123.7
C20 C26 C25 124.7(6)
C20 C26 H26 117.6
C25 C26 H26 117.6
N1 C27 C28 110.5(4)
N1 C27 H27A 109.6
C28 C27 H27A 109.6
N1 C27 H27B 109.6
C28 C27 H27B 109.6
H27A C27 H27B 108.1
C29 C28 C27 108.1(4)
C29 C28 C10 110.0(3)
C27 C28 C10 112.2(4)
C29 C28 H28 108.9
C27 C28 H28 108.9
C10 C28 H28 108.9
C9 C29 C28 126.7(4)
C9 C29 C30 123.4(4)
C28 C29 C30 109.9(4)
C29 C30 C31 108.0(4)
C29 C30 C19 108.6(4)
C31 C30 C19 114.5(4)
C29 C30 H30 108.5
C31 C30 H30 108.5
C19 C30 H30 108.5
N1 C31 C30 111.8(4)
N1 C31 H31A 109.3
C30 C31 H31A 109.3
N1 C31 H31B 109.3
C30 C31 H31B 109.3
H31A C31 H31B 107.9
N1 C32 C33 112.5(5)
N1 C32 H32A 109.1
C33 C32 H32A 109.1
N1 C32 H32B 109.1
C33 C32 H32B 109.1
H32A C32 H32B 107.8
C34 C33 C38 117.5(7)
C34 C33 C32 123.8(6)
C38 C33 C32 118.7(7)
C33 C34 C35 122.4(7)
C33 C34 H34 118.8
C35 C34 H34 118.8
C36 C35 C34 122.4(9)
C36 C35 H35 118.8
C34 C35 H35 118.8
C35 C36 C37 115.9(9)
C35 C36 H36 122.0
C37 C36 H36 122.0
C36 C37 C38 123.7(9)
C36 C37 H37 118.2
C38 C37 H37 118.2
C33 C38 C37 118.0(9)
C33 C38 H38 121.0
C37 C38 H38 121.0
O6 C39 C40 125.4(4)
O6 C39 C47 128.5(4)
C40 C39 C47 106.2(4)
C41 C40 C45 121.1(5)
C41 C40 C39 128.8(4)
C45 C40 C39 110.2(4)
C42 C41 C40 117.4(5)
C42 C41 H41 121.3
C40 C41 H41 121.3
C41 C42 C43 121.3(5)
C41 C42 H42 119.3
C43 C42 H42 119.3
C44 C43 C42 121.7(5)
C44 C43 H43 119.2
C42 C43 H43 119.2
C43 C44 C45 117.4(5)
C43 C44 H44 121.3
C45 C44 H44 121.3
C44 C45 C40 121.2(4)
C44 C45 C46 129.1(4)
C40 C45 C46 109.7(4)
O7 C46 C45 125.6(4)
O7 C46 C47 127.1(4)
C45 C46 C47 107.3(4)
C67 C47 C46 127.8(4)
C67 C47 C39 125.7(4)
C46 C47 C39 106.2(4)
O8 C48 C56 105.6(3)
O8 C48 C49 108.2(3)
C56 C48 C49 102.9(3)
O8 C48 C68 109.9(3)
C56 C48 C68 115.4(3)
C49 C48 C68 114.1(4)
C50 C49 C54 120.8(5)
C50 C49 C48 129.8(4)
C54 C49 C48 109.2(5)
C49 C50 C51 118.1(6)
C49 C50 H50 120.9
C51 C50 H50 120.9
C52 C51 C50 121.3(6)
C52 C51 H51 119.4
C50 C51 H51 119.4
C51 C52 C53 121.4(6)
C51 C52 H52 119.3
C53 C52 H52 119.3
C52 C53 C54 118.5(6)
C52 C53 H53 120.8
C54 C53 H53 120.8
C49 C54 C53 119.9(6)
C49 C54 C55 109.3(4)
C53 C54 C55 130.9(5)
O9 C55 C54 127.6(5)
O9 C55 C56 125.8(6)
C54 C55 C56 106.6(4)
C55 C56 C48 103.0(4)
C55 C56 C57 107.4(3)
C48 C56 C57 112.8(4)
C55 C56 H56 111.1
C48 C56 H56 111.1
C57 C56 H56 111.1
C58 C57 C56 116.8(4)
C58 C57 C66 110.1(3)
C56 C57 C66 113.1(3)
C58 C57 H57 105.3
C56 C57 H57 105.3
C66 C57 H57 105.3
C59 C58 C64 119.1(5)
C59 C58 C57 122.0(4)
C64 C58 C57 118.8(5)
C58 C59 C60 119.5(5)
C58 C59 H59 120.2
C60 C59 H59 120.2
O10 C60 C62 127.6(6)
O10 C60 C59 113.3(5)
C62 C60 C59 119.1(5)
O10 C61 H61A 109.5
O10 C61 H61B 109.5
H61A C61 H61B 109.5
O10 C61 H61C 109.5
H61A C61 H61C 109.5
H61B C61 H61C 109.5
C63 C62 C60 120.8(5)
C63 C62 H62 119.6
C60 C62 H62 119.6
C62 C63 C64 120.2(5)
C62 C63 H63 119.9
C64 C63 H63 119.9
C63 C64 C58 121.1(5)
C63 C64 H64 119.4
C58 C64 H64 119.4
N2 C65 C66 112.4(4)
N2 C65 H65A 109.1
C66 C65 H65A 109.1
N2 C65 H65B 109.1
C66 C65 H65B 109.1
H65A C65 H65B 107.9
C67 C66 C65 109.9(4)
C67 C66 C57 106.2(3)
C65 C66 C57 115.7(4)
C67 C66 H66 108.3
C65 C66 H66 108.3
C57 C66 H66 108.3
C47 C67 C66 123.9(4)
C47 C67 C68 125.6(4)
C66 C67 C68 110.4(4)
C67 C68 C69 108.1(3)
C67 C68 C48 109.4(3)
C69 C68 C48 111.6(4)
C67 C68 H68 109.2
C69 C68 H68 109.2
C48 C68 H68 109.2
N2 C69 C68 111.1(3)
N2 C69 H69A 109.4
C68 C69 H69A 109.4
N2 C69 H69B 109.4
C68 C69 H69B 109.4
H69A C69 H69B 108.0
N2 C70 C71 115.3(4)
N2 C70 H70A 108.5
C71 C70 H70A 108.5
N2 C70 H70B 108.5
C71 C70 H70B 108.5
H70A C70 H70B 107.5
C76 C71 C72 115.5(5)
C76 C71 C70 120.8(5)
C72 C71 C70 123.7(4)
C73 C72 C71 121.8(6)
C73 C72 H72 119.1
C71 C72 H72 119.1
C74 C73 C72 120.9(7)
C74 C73 H73 119.6
C72 C73 H73 119.6
C75 C74 C73 118.6(6)
C75 C74 H74 120.7
C73 C74 H74 120.7
C74 C75 C76 121.1(6)
C74 C75 H75 119.4
C76 C75 H75 119.4
C71 C76 C75 122.2(7)
C71 C76 H76 118.9
C75 C76 H76 118.9
C27 N1 C31 110.5(4)
C27 N1 C32 112.0(4)
C31 N1 C32 110.7(4)
C69 N2 C65 110.9(4)
C69 N2 C70 112.0(4)
C65 N2 C70 110.9(4)
C10 O3 H3A 109.5
C22 O5 C23 116.6(6)
C48 O8 H8 109.5
C60 O10 C61 117.1(5)

loop_
_geom_bond_atom_site_label_1
_geom_bond_atom_site_label_2
_geom_bond_distance
C1 O1 1.216(6)
C1 C2 1.481(7)
C1 C9 1.495(6)
C2 C3 1.385(6)
C2 C7 1.392(6)
C3 C4 1.376(8)
C3 H3 0.9300
C4 C5 1.383(8)
C4 H4 0.9300
C5 C6 1.386(7)
C5 H5 0.9300
C6 C7 1.376(7)
C6 H6 0.9300
C7 C8 1.482(6)
C8 O2 1.222(5)
C8 C9 1.482(6)
C9 C29 1.338(6)
C10 O3 1.432(5)
C10 C11 1.525(6)
C10 C18 1.546(6)
C10 C28 1.547(6)
C11 C12 1.368(7)
C11 C16 1.388(7)
C12 C13 1.399(8)
C12 H12 0.9300
C13 C14 1.368(10)
C13 H13 0.9300
C14 C15 1.367(10)
C14 H14 0.9300
C15 C16 1.393(8)
C15 H15 0.9300
C16 C17 1.466(8)
C17 O4 1.217(6)
C17 C18 1.514(7)
C18 C19 1.556(6)
C18 H18 0.9800
C19 C20 1.548(7)
C19 C30 1.549(6)
C19 H19 0.9800
C20 C26 1.375(8)
C20 C21 1.381(7)
C21 C22 1.440(7)
C21 H21 0.9300
C22 C24 1.343(9)
C22 O5 1.347(6)
C23 O5 1.459(7)
C23 H23A 0.9600
C23 H23B 0.9600
C23 H23C 0.9600
C24 C25 1.328(10)
C24 H24 0.9300
C25 C26 1.476(10)
C25 H25 0.9300
C26 H26 0.9300
C27 N1 1.453(6)
C27 C28 1.538(6)
C27 H27A 0.9700
C27 H27B 0.9700
C28 C29 1.500(6)
C28 H28 0.9800
C29 C30 1.518(6)
C30 C31 1.539(7)
C30 H30 0.9800
C31 N1 1.458(6)
C31 H31A 0.9700
C31 H31B 0.9700
C32 N1 1.463(6)
C32 C33 1.513(8)
C32 H32A 0.9700
C32 H32B 0.9700
C33 C34 1.340(10)
C33 C38 1.359(9)
C34 C35 1.379(10)
C34 H34 0.9300
C35 C36 1.309(11)
C35 H35 0.9300
C36 C37 1.354(15)
C36 H36 0.9300
C37 C38 1.409(14)
C37 H37 0.9300
C38 H38 0.9300
C39 O6 1.206(6)
C39 C40 1.478(7)
C39 C47 1.512(6)
C40 C41 1.391(6)
C40 C45 1.394(6)
C41 C42 1.380(8)
C41 H41 0.9300
C42 C43 1.383(8)
C42 H42 0.9300
C43 C44 1.381(7)
C43 H43 0.9300
C44 C45 1.381(7)
C44 H44 0.9300
C45 C46 1.475(6)
C46 O7 1.213(5)
C46 C47 1.488(7)
C47 C67 1.357(6)
C48 O8 1.433(5)
C48 C56 1.537(6)
C48 C49 1.544(6)
C48 C68 1.550(6)
C49 C50 1.381(7)
C49 C54 1.397(7)
C50 C51 1.400(8)
C50 H50 0.9300
C51 C52 1.360(9)
C51 H51 0.9300
C52 C53 1.375(10)
C52 H52 0.9300
C53 C54 1.406(8)
C53 H53 0.9300
C54 C55 1.483(8)
C55 O9 1.222(6)
C55 C56 1.524(7)
C56 C57 1.540(6)
C56 H56 0.9800
C57 C58 1.483(6)
C57 C66 1.552(6)
C57 H57 0.9800
C58 C59 1.358(7)
C58 C64 1.398(6)
C59 C60 1.409(7)
C59 H59 0.9300
C60 O10 1.327(7)
C60 C62 1.388(8)
C61 O10 1.446(8)
C61 H61A 0.9600
C61 H61B 0.9600
C61 H61C 0.9600
C62 C63 1.339(8)
C62 H62 0.9300
C63 C64 1.358(7)
C63 H63 0.9300
C64 H64 0.9300
C65 N2 1.462(6)
C65 C66 1.521(6)
C65 H65A 0.9700
C65 H65B 0.9700
C66 C67 1.491(6)
C66 H66 0.9800
C67 C68 1.505(6)
C68 C69 1.538(6)
C68 H68 0.9800
C69 N2 1.450(6)
C69 H69A 0.9700
C69 H69B 0.9700
C70 N2 1.475(6)
C70 C71 1.496(7)
C70 H70A 0.9700
C70 H70B 0.9700
C71 C76 1.365(7)
C71 C72 1.385(8)
C72 C73 1.372(8)
C72 H72 0.9300
C73 C74 1.359(9)
C73 H73 0.9300
C74 C75 1.330(10)
C74 H74 0.9300
C75 C76 1.384(10)
C75 H75 0.9300
C76 H76 0.9300
O3 H3A 0.8200
O8 H8 0.8200

loop_
_geom_hbond_atom_site_label_D
_geom_hbond_atom_site_label_H
_geom_hbond_atom_site_label_A
_geom_hbond_distance_DH
_geom_hbond_distance_HA
_geom_hbond_distance_DA
_geom_hbond_angle_DHA
O8 H8 O2 0.82 2.06 2.838(5) 159.4
O3 H3A O7 0.82 2.05 2.856(5) 168.9

loop_
_geom_torsion_atom_site_label_1
_geom_torsion_atom_site_label_2
_geom_torsion_atom_site_label_3
_geom_torsion_atom_site_label_4
_geom_torsion
O1 C1 C2 C3 5.8(9)
C9 C1 C2 C3 -173.9(5)
O1 C1 C2 C7 -176.2(5)
C9 C1 C2 C7 4.0(5)
C7 C2 C3 C4 -1.0(8)
C1 C2 C3 C4 176.8(5)
C2 C3 C4 C5 2.0(9)
C3 C4 C5 C6 -0.7(10)
C4 C5 C6 C7 -1.5(9)
C5 C6 C7 C2 2.4(8)
C5 C6 C7 C8 -174.3(5)
C3 C2 C7 C6 -1.2(8)
C1 C2 C7 C6 -179.4(5)
C3 C2 C7 C8 176.1(4)
C1 C2 C7 C8 -2.1(6)
C6 C7 C8 O2 -5.9(9)
C2 C7 C8 O2 177.1(5)
C6 C7 C8 C9 176.3(5)
C2 C7 C8 C9 -0.7(5)
O2 C8 C9 C29 6.9(8)
C7 C8 C9 C29 -175.4(5)
O2 C8 C9 C1 -174.6(5)
C7 C8 C9 C1 3.1(5)
O1 C1 C9 C29 -5.6(9)
C2 C1 C9 C29 174.2(5)
O1 C1 C9 C8 175.9(6)
C2 C1 C9 C8 -4.3(5)
O3 C10 C11 C12 84.8(5)
C18 C10 C11 C12 -165.2(4)
C28 C10 C11 C12 -38.4(6)
O3 C10 C11 C16 -90.1(4)
C18 C10 C11 C16 19.9(4)
C28 C10 C11 C16 146.7(4)
C16 C11 C12 C13 0.7(7)
C10 C11 C12 C13 -173.7(4)
C11 C12 C13 C14 -1.5(8)
C12 C13 C14 C15 2.2(9)
C13 C14 C15 C16 -2.1(9)
C12 C11 C16 C15 -0.7(7)
C10 C11 C16 C15 174.7(4)
C12 C11 C16 C17 -178.9(4)
C10 C11 C16 C17 -3.5(5)
C14 C15 C16 C11 1.3(8)
C14 C15 C16 C17 179.1(5)
C11 C16 C17 O4 165.5(5)
C15 C16 C17 O4 -12.6(8)
C11 C16 C17 C18 -15.1(5)
C15 C16 C17 C18 166.9(5)
O4 C17 C18 C10 -153.7(5)
C16 C17 C18 C10 26.8(4)
O4 C17 C18 C19 86.0(6)
C16 C17 C18 C19 -93.5(4)
O3 C10 C18 C17 84.5(4)
C11 C10 C18 C17 -27.7(4)
C28 C10 C18 C17 -153.8(4)
O3 C10 C18 C19 -158.6(3)
C11 C10 C18 C19 89.2(4)
C28 C10 C18 C19 -36.9(5)
C17 C18 C19 C20 -77.9(5)
C10 C18 C19 C20 168.0(4)
C17 C18 C19 C30 154.4(4)
C10 C18 C19 C30 40.3(5)
C30 C19 C20 C26 92.9(6)
C18 C19 C20 C26 -36.2(7)
C30 C19 C20 C21 -84.8(5)
C18 C19 C20 C21 146.1(4)
C26 C20 C21 C22 0.5(8)
C19 C20 C21 C22 178.3(4)
C20 C21 C22 C24 -0.6(9)
C20 C21 C22 O5 -179.7(5)
O5 C22 C24 C25 -176.4(8)
C21 C22 C24 C25 4.7(12)
C22 C24 C25 C26 -7.4(13)
C21 C20 C26 C25 -4.0(10)
C19 C20 C26 C25 178.3(6)
C24 C25 C26 C20 7.2(12)
N1 C27 C28 C29 -60.8(5)
N1 C27 C28 C10 60.6(5)
O3 C10 C28 C29 166.8(3)
C11 C10 C28 C29 -71.4(5)
C18 C10 C28 C29 47.9(5)
O3 C10 C28 C27 46.5(5)
C11 C10 C28 C27 168.3(3)
C18 C10 C28 C27 -72.4(4)
C8 C9 C29 C28 6.2(8)
C1 C9 C29 C28 -172.1(4)
C8 C9 C29 C30 -175.4(4)
C1 C9 C29 C30 6.3(8)
C27 C28 C29 C9 -121.2(5)
C10 C28 C29 C9 116.0(5)
C27 C28 C29 C30 60.2(5)
C10 C28 C29 C30 -62.6(4)
C9 C29 C30 C31 123.1(5)
C28 C29 C30 C31 -58.2(5)
C9 C29 C30 C19 -112.1(5)
C28 C29 C30 C19 66.6(4)
C20 C19 C30 C29 176.3(4)
C18 C19 C30 C29 -54.8(5)
C20 C19 C30 C31 -62.9(5)
C18 C19 C30 C31 66.0(5)
C29 C30 C31 N1 57.1(5)
C19 C30 C31 N1 -64.1(5)
N1 C32 C33 C34 53.2(9)
N1 C32 C33 C38 -124.7(7)
C38 C33 C34 C35 -4.1(12)
C32 C33 C34 C35 178.0(7)
C33 C34 C35 C36 0.6(14)
C34 C35 C36 C37 2.5(15)
C35 C36 C37 C38 -2.3(19)
C34 C33 C38 C37 4.2(13)
C32 C33 C38 C37 -177.8(9)
C36 C37 C38 C33 -1.1(19)
O6 C39 C40 C41 -7.7(9)
C47 C39 C40 C41 172.9(5)
O6 C39 C40 C45 173.8(5)
C47 C39 C40 C45 -5.7(5)
C45 C40 C41 C42 0.4(7)
C39 C40 C41 C42 -178.1(5)
C40 C41 C42 C43 -1.6(8)
C41 C42 C43 C44 2.1(9)
C42 C43 C44 C45 -1.3(8)
C43 C44 C45 C40 0.1(8)
C43 C44 C45 C46 176.8(5)
C41 C40 C45 C44 0.4(7)
C39 C40 C45 C44 179.0(5)
C41 C40 C45 C46 -176.9(4)
C39 C40 C45 C46 1.8(5)
C44 C45 C46 O7 7.5(9)
C40 C45 C46 O7 -175.6(5)
C44 C45 C46 C47 -174.0(5)
C40 C45 C46 C47 2.9(5)
O7 C46 C47 C67 -13.7(9)
C45 C46 C47 C67 167.8(5)
O7 C46 C47 C39 172.2(5)
C45 C46 C47 C39 -6.2(5)
O6 C39 C47 C67 13.5(9)
C40 C39 C47 C67 -167.0(5)
O6 C39 C47 C46 -172.2(5)
C40 C39 C47 C46 7.2(5)
O8 C48 C49 C50 -83.9(5)
C56 C48 C49 C50 164.6(4)
C68 C48 C49 C50 38.8(6)
O8 C48 C49 C54 90.2(4)
C56 C48 C49 C54 -21.3(4)
C68 C48 C49 C54 -147.2(4)
C54 C49 C50 C51 1.9(7)
C48 C49 C50 C51 175.4(4)
C49 C50 C51 C52 -0.8(8)
C50 C51 C52 C53 -0.8(9)
C51 C52 C53 C54 1.2(9)
C50 C49 C54 C53 -1.5(7)
C48 C49 C54 C53 -176.2(4)
C50 C49 C54 C55 178.9(4)
C48 C49 C54 C55 4.3(5)
C52 C53 C54 C49 0.0(8)
C52 C53 C54 C55 179.4(5)
C49 C54 C55 O9 -165.1(5)
C53 C54 C55 O9 15.4(9)
C49 C54 C55 C56 15.0(5)
C53 C54 C55 C56 -164.5(5)
O9 C55 C56 C48 152.5(5)
C54 C55 C56 C48 -27.5(4)
O9 C55 C56 C57 -88.2(6)
C54 C55 C56 C57 91.7(4)
O8 C48 C56 C55 -84.5(4)
C49 C48 C56 C55 28.9(4)
C68 C48 C56 C55 153.9(4)
O8 C48 C56 C57 160.1(3)
C49 C48 C56 C57 -86.5(4)
C68 C48 C56 C57 38.5(5)
C55 C56 C57 C58 73.2(5)
C48 C56 C57 C58 -174.0(4)
C55 C56 C57 C66 -157.6(4)
C48 C56 C57 C66 -44.8(5)
C56 C57 C58 C59 39.5(6)
C66 C57 C58 C59 -91.2(5)
C56 C57 C58 C64 -142.2(4)
C66 C57 C58 C64 87.1(5)
C64 C58 C59 C60 -1.4(7)
C57 C58 C59 C60 176.9(5)
C58 C59 C60 O10 177.8(5)
C58 C59 C60 C62 -1.1(8)
O10 C60 C62 C63 -175.2(6)
C59 C60 C62 C63 3.6(8)
C60 C62 C63 C64 -3.4(9)
C62 C63 C64 C58 0.8(8)
C59 C58 C64 C63 1.7(7)
C57 C58 C64 C63 -176.7(5)
N2 C65 C66 C67 -55.1(5)
N2 C65 C66 C57 65.0(5)
C58 C57 C66 C67 -168.2(4)
C56 C57 C66 C67 59.2(5)
C58 C57 C66 C65 69.6(5)
C56 C57 C66 C65 -63.0(5)
C46 C47 C67 C66 -178.2(4)
C39 C47 C67 C66 -5.2(7)
C46 C47 C67 C68 -1.5(8)
C39 C47 C67 C68 171.5(4)
C65 C66 C67 C47 -126.1(5)
C57 C66 C67 C47 108.1(5)
C65 C66 C67 C68 56.8(5)
C57 C66 C67 C68 -69.0(4)
C47 C67 C68 C69 124.4(5)
C66 C67 C68 C69 -58.6(5)
C47 C67 C68 C48 -113.9(5)
C66 C67 C68 C48 63.1(5)
O8 C48 C68 C67 -166.0(3)
C56 C48 C68 C67 -46.7(5)
C49 C48 C68 C67 72.2(4)
O8 C48 C68 C69 -46.4(5)
C56 C48 C68 C69 72.9(4)
C49 C48 C68 C69 -168.2(3)
C67 C68 C69 N2 59.5(5)
C48 C68 C69 N2 -60.8(5)
N2 C70 C71 C76 153.3(6)
N2 C70 C71 C72 -28.6(8)
C76 C71 C72 C73 1.6(9)
C70 C71 C72 C73 -176.7(6)
C71 C72 C73 C74 -0.6(10)
C72 C73 C74 C75 -0.7(11)
C73 C74 C75 C76 0.9(13)
C72 C71 C76 C75 -1.4(11)
C70 C71 C76 C75 176.9(7)
C74 C75 C76 C71 0.2(13)
C28 C27 N1 C31 60.0(5)
C28 C27 N1 C32 -176.0(4)
C30 C31 N1 C27 -58.7(5)
C30 C31 N1 C32 176.5(4)
C33 C32 N1 C27 66.3(6)
C33 C32 N1 C31 -169.8(5)
C68 C69 N2 C65 -58.3(5)
C68 C69 N2 C70 177.2(4)
C66 C65 N2 C69 56.1(5)
C66 C65 N2 C70 -178.8(4)
C71 C70 N2 C69 -69.1(6)
C71 C70 N2 C65 166.5(4)
C24 C22 O5 C23 -6.1(10)
C21 C22 O5 C23 172.9(6)
C62 C60 O10 C61 -9.6(10)
C59 C60 O10 C61 171.5(6)
